data_1542470
loop_
_publ_author_name
'McAdam, C. John'
'Simpson, Jim'

_publ_section_title
;
 2-Chloro-1-ferrocenylethanol
;
_journal_coeditor_code HB4003
_journal_issue 1
_journal_name_full IUCrData
_journal_page_first x160102
_journal_paper_doi 10.1107/S2414314616001024
_journal_volume 1
_journal_year 2016
_chemical_formula_iupac '[Fe (C5 H5) (C7 H8 Cl O)]'
_chemical_formula_moiety 'C12 H13 Cl Fe O'
_chemical_formula_sum 'C12 H13 Cl Fe O'
_chemical_formula_weight 264.52
_chemical_name_systematic
;
2-Chloro-1-ferrocenylethanol
;
_space_group_crystal_system monoclinic
_space_group_IT_number 14
_space_group_name_Hall '-P 2yn'
_space_group_name_H-M_alt 'P 1 21/n 1'
_symmetry_space_group_name_Hall '-P 2yn'
_symmetry_space_group_name_H-M 'P 1 21/n 1'
_atom_sites_solution_hydrogens mixed
_audit_creation_method SHELXL-2014/7
_cell_angle_alpha 90
_cell_angle_beta 91.737(3)
_cell_angle_gamma 90
_cell_formula_units_Z 4
_cell_length_a 6.0366(4)
_cell_length_b 7.6215(5)
_cell_length_c 23.0837(14)
_cell_measurement_reflns_used 8579
_cell_measurement_temperature 92(2)
_cell_measurement_theta_max 32.27
_cell_measurement_theta_min 2.81
_cell_volume 1061.55(12)
_computing_cell_refinement
;
APEX2 and SAINT (Bruker, 2011)
;
_computing_data_collection
;
APEX2 (Bruker, 2011)
;
_computing_data_reduction
;
SAINT (Bruker, 2011)
;
_computing_molecular_graphics
;
Mercury (Macrae <i>et al.</i>,  2008)
;
_computing_publication_material
;
SHELXL2014 (Sheldrick, 2015b), enCIFer (Allen <i>et al.</i>,
2004),
PLATON (Spek, 2009) and publCIF (Westrip, 2010)
;
_computing_structure_refinement
;
SHELXL2014 (Sheldrick, 2015b) and <i>TITAN2000</i> (Hunter & Simpson,
1999)
;
_computing_structure_solution
;
SHELXT (Sheldrick, 2015a)
;
_diffrn_ambient_temperature 92(2)
_diffrn_measured_fraction_theta_full 0.996
_diffrn_measured_fraction_theta_max 0.911
_diffrn_measurement_device_type 'Bruker APEXII CCD area-detector'
_diffrn_measurement_method '\w scans'
_diffrn_radiation_type MoK\a
_diffrn_radiation_wavelength 0.71073
_diffrn_reflns_av_R_equivalents 0.0266
_diffrn_reflns_limit_h_max 9
_diffrn_reflns_limit_h_min -9
_diffrn_reflns_limit_k_max 11
_diffrn_reflns_limit_k_min -9
_diffrn_reflns_limit_l_max 35
_diffrn_reflns_limit_l_min -35
_diffrn_reflns_number 19263
_diffrn_reflns_theta_full 25.242
_diffrn_reflns_theta_max 33.503
_diffrn_reflns_theta_min 3.532
_diffrn_standards_number 0
_exptl_absorpt_coefficient_mu 1.638
_exptl_absorpt_correction_T_max 1.0000
_exptl_absorpt_correction_T_min 0.804476
_exptl_absorpt_correction_type multi-scan
_exptl_absorpt_process_details
;
(SADABS; Bruker, 2011)
;
_exptl_crystal_colour orange
_exptl_crystal_density_diffrn 1.655
_exptl_crystal_density_method 'not measured'
_exptl_crystal_description block
_exptl_crystal_F_000 544
_exptl_crystal_size_max 0.360
_exptl_crystal_size_mid 0.220
_exptl_crystal_size_min 0.120
_refine_diff_density_max 1.109
_refine_diff_density_min -0.881
_refine_ls_extinction_method none
_refine_ls_goodness_of_fit_ref 1.033
_refine_ls_hydrogen_treatment mixed
_refine_ls_matrix_type full
_refine_ls_number_parameters 140
_refine_ls_number_reflns 3807
_refine_ls_number_restraints 6
_refine_ls_restrained_S_all 1.238
_refine_ls_R_factor_all 0.0406
_refine_ls_R_factor_gt 0.0349
_refine_ls_shift/su_max 0.001
_refine_ls_shift/su_mean 0.000
_refine_ls_structure_factor_coef Fsqd
_refine_ls_weighting_details 'w=1/[\s^2^(Fo^2^)+(0.0453P)^2^+1.2107P] where P=(Fo^2^+2Fc^2^)/3'
_refine_ls_weighting_scheme calc
_refine_ls_wR_factor_gt 0.0904
_refine_ls_wR_factor_ref 0.0941
_reflns_number_gt 3355
_reflns_number_total 3807
_reflns_threshold_expression 'I > 2\s(I)'
_cod_data_source_file hb4003sup1.cif
_cod_data_source_block shelx
_cod_depositor_comments 'Adding full bibliography for 1542470.cif.'
_cod_database_code 1542470
_shelx_space_group_comment
;
The symmetry employed for this shelxl refinement is uniquely defined
by the following loop, which should always be used as a source of
symmetry information in preference to the above space-group names.
They are only intended as comments.
;
_shelx_estimated_absorpt_t_min 0.590
_shelx_estimated_absorpt_t_max 0.828

loop_
_space_group_symop_operation_xyz
'x, y, z'
'-x+1/2, y+1/2, -z+1/2'
'-x, -y, -z'
'x-1/2, -y-1/2, z-1/2'

loop_
_atom_site_type_symbol
_atom_site_label
_atom_site_fract_x
_atom_site_fract_y
_atom_site_fract_z
_atom_site_U_iso_or_equiv
_atom_site_adp_type
_atom_site_calc_flag
_atom_site_occupancy
Cl Cl1 0.06729(10) 0.20675(7) 0.42483(2) 0.03633(13) Uani d 1
C C1 0.2756(3) 0.1647(3) 0.47986(8) 0.0272(4) Uani d 1
H H1A 0.2822 0.0371 0.4878 0.033 Uiso calc 1
H H1B 0.4218 0.2016 0.4658 0.033 Uiso calc 1
C C2 0.2281(4) 0.2618(3) 0.53529(8) 0.0292(4) Uani d 1
H H2 0.0824 0.2199 0.5494 0.035 Uiso calc 1
O O2 0.2121(5) 0.4418(2) 0.52523(8) 0.0592(6) Uani d 1
H H2A 0.337(7) 0.449(6) 0.511(2) 0.089 Uiso d 1
C C3 0.4036(3) 0.2173(2) 0.58031(7) 0.0194(3) Uani d 1
C C4 0.6268(3) 0.2814(2) 0.58528(8) 0.0246(3) Uani d 1
H H4 0.6924 0.3656 0.5608 0.029 Uiso calc 1
C C5 0.7325(3) 0.1961(3) 0.63363(9) 0.0255(4) Uani d 1
H H5 0.8811 0.2141 0.6471 0.031 Uiso calc 1
C C6 0.5779(3) 0.0800(2) 0.65812(7) 0.0217(3) Uani d 1
H H6 0.6054 0.0065 0.6908 0.026 Uiso calc 1
C C7 0.3751(3) 0.0919(2) 0.62570(7) 0.0185(3) Uani d 1
H H7 0.2436 0.0280 0.6328 0.022 Uiso calc 1
Fe Fe1 0.45990(4) 0.33245(3) 0.65905(2) 0.01497(7) Uani d 1
C C8 0.2107(3) 0.5095(2) 0.67295(7) 0.0200(3) Uani d 1
H H8 0.0782 0.5233 0.6501 0.024 Uiso calc 1
C C9 0.4145(3) 0.5980(2) 0.66431(7) 0.0232(3) Uani d 1
H H9 0.4423 0.6809 0.6347 0.028 Uiso calc 1
C C10 0.5702(3) 0.5403(2) 0.70817(8) 0.0240(3) Uani d 1
H H10 0.7197 0.5780 0.7129 0.029 Uiso calc 1
C C11 0.4608(3) 0.4159(2) 0.74365(7) 0.0216(3) Uani d 1
H H11 0.5247 0.3564 0.7762 0.026 Uiso calc 1
C C12 0.2397(3) 0.3966(2) 0.72168(7) 0.0190(3) Uani d 1
H H12 0.1302 0.3215 0.7369 0.023 Uiso calc 1

loop_
_atom_site_aniso_label
_atom_site_aniso_U_11
_atom_site_aniso_U_22
_atom_site_aniso_U_33
_atom_site_aniso_U_12
_atom_site_aniso_U_13
_atom_site_aniso_U_23
Cl1 0.0448(3) 0.0318(2) 0.0313(2) 0.0146(2) -0.0173(2) -0.01182(18)
C1 0.0314(9) 0.0271(9) 0.0227(8) 0.0102(7) -0.0066(7) -0.0091(6)
C2 0.0397(10) 0.0277(9) 0.0199(7) 0.0173(8) -0.0021(7) -0.0005(7)
O2 0.1191(15) 0.0275(8) 0.0296(7) 0.0287(9) -0.0176(9) -0.0034(6)
C3 0.0251(7) 0.0162(7) 0.0168(6) 0.0066(6) -0.0008(5) -0.0021(5)
C4 0.0293(8) 0.0186(7) 0.0266(8) -0.0014(6) 0.0132(7) -0.0049(6)
C5 0.0155(7) 0.0283(9) 0.0327(9) 0.0017(6) 0.0008(6) -0.0135(7)
C6 0.0253(7) 0.0170(7) 0.0224(7) 0.0070(6) -0.0032(6) -0.0028(6)
C7 0.0187(6) 0.0131(6) 0.0236(7) 0.0002(5) -0.0016(5) -0.0040(5)
Fe1 0.01566(11) 0.01211(11) 0.01724(11) -0.00047(7) 0.00223(7) -0.00292(7)
C8 0.0238(7) 0.0178(7) 0.0182(7) 0.0059(6) -0.0008(5) -0.0024(5)
C9 0.0365(9) 0.0133(7) 0.0203(7) -0.0018(6) 0.0071(6) -0.0024(5)
C10 0.0230(7) 0.0205(8) 0.0286(8) -0.0046(6) 0.0026(6) -0.0097(6)
C11 0.0258(7) 0.0205(7) 0.0181(7) 0.0025(6) -0.0030(6) -0.0038(6)
C12 0.0219(7) 0.0188(7) 0.0164(6) 0.0002(6) 0.0049(5) -0.0007(5)

loop_
_atom_type_symbol
_atom_type_description
_atom_type_scat_dispersion_real
_atom_type_scat_dispersion_imag
_atom_type_scat_source
C C 0.0033 0.0016 'International Tables Vol C Tables 4.2.6.8 and 6.1.1.4'
H H 0.0000 0.0000 'International Tables Vol C Tables 4.2.6.8 and 6.1.1.4'
O O 0.0106 0.0060 'International Tables Vol C Tables 4.2.6.8 and 6.1.1.4'
Cl Cl 0.1484 0.1585 'International Tables Vol C Tables 4.2.6.8 and 6.1.1.4'
Fe Fe 0.3463 0.8444 'International Tables Vol C Tables 4.2.6.8 and 6.1.1.4'

loop_
_geom_angle_atom_site_label_1
_geom_angle_atom_site_label_2
_geom_angle_atom_site_label_3
_geom_angle
C2 C1 Cl1 111.45(13)
C2 C1 H1A 109.3
Cl1 C1 H1A 109.3
C2 C1 H1B 109.3
Cl1 C1 H1B 109.3
H1A C1 H1B 108.0
O2 C2 C3 112.43(19)
O2 C2 C1 110.76(17)
C3 C2 C1 109.13(15)
O2 C2 H2 108.1
C3 C2 H2 108.1
C1 C2 H2 108.1
C2 O2 H2A 94(3)
C7 C3 C4 107.59(15)
C7 C3 C2 124.01(17)
C4 C3 C2 128.34(17)
C7 C3 Fe1 69.85(9)
C4 C3 Fe1 69.59(10)
C2 C3 Fe1 128.03(12)
C5 C4 C3 107.72(15)
C5 C4 Fe1 69.79(10)
C3 C4 Fe1 69.23(9)
C5 C4 H4 126.1
C3 C4 H4 126.1
Fe1 C4 H4 126.4
C6 C5 C4 108.22(15)
C6 C5 Fe1 69.97(10)
C4 C5 Fe1 69.41(10)
C6 C5 H5 125.9
C4 C5 H5 125.9
Fe1 C5 H5 126.3
C5 C6 C7 108.56(16)
C5 C6 Fe1 69.60(10)
C7 C6 Fe1 69.59(9)
C5 C6 H6 125.7
C7 C6 H6 125.7
Fe1 C6 H6 126.7
C6 C7 C3 107.91(15)
C6 C7 Fe1 69.93(9)
C3 C7 Fe1 69.09(9)
C6 C7 H7 126.0
C3 C7 H7 126.0
Fe1 C7 H7 126.5
C3 Fe1 C4 41.17(7)
C3 Fe1 C9 117.38(7)
C4 Fe1 C9 107.95(7)
C3 Fe1 C5 68.87(7)
C4 Fe1 C5 40.81(8)
C9 Fe1 C5 128.99(8)
C3 Fe1 C10 150.44(8)
C4 Fe1 C10 116.66(7)
C9 Fe1 C10 40.88(8)
C5 Fe1 C10 107.50(7)
C3 Fe1 C7 41.06(7)
C4 Fe1 C7 68.90(7)
C9 Fe1 C7 151.11(7)
C5 Fe1 C7 68.39(7)
C10 Fe1 C7 166.99(7)
C3 Fe1 C6 68.62(7)
C4 Fe1 C6 68.44(7)
C9 Fe1 C6 167.18(8)
C5 Fe1 C6 40.43(8)
C10 Fe1 C6 128.61(7)
C7 Fe1 C6 40.48(7)
C3 Fe1 C12 129.56(7)
C4 Fe1 C12 168.29(8)
C9 Fe1 C12 68.39(7)
C5 Fe1 C12 150.03(8)
C10 Fe1 C12 68.42(7)
C7 Fe1 C12 108.56(7)
C6 Fe1 C12 117.60(7)
C3 Fe1 C8 108.61(7)
C4 Fe1 C8 129.63(7)
C9 Fe1 C8 40.61(7)
C5 Fe1 C8 167.82(8)
C10 Fe1 C8 68.45(7)
C7 Fe1 C8 118.11(7)
C6 Fe1 C8 150.92(7)
C12 Fe1 C8 40.55(6)
C3 Fe1 C11 167.74(7)
C4 Fe1 C11 149.86(8)
C9 Fe1 C11 68.52(7)
C5 Fe1 C11 116.79(7)
C10 Fe1 C11 40.75(7)
C7 Fe1 C11 128.91(7)
C6 Fe1 C11 108.02(7)
C12 Fe1 C11 40.50(7)
C8 Fe1 C11 68.21(7)
C9 C8 C12 108.14(15)
C9 C8 Fe1 69.44(10)
C12 C8 Fe1 69.71(9)
C9 C8 H8 125.9
C12 C8 H8 125.9
Fe1 C8 H8 126.5
C8 C9 C10 107.92(15)
C8 C9 Fe1 69.95(10)
C10 C9 Fe1 69.60(10)
C8 C9 H9 126.0
C10 C9 H9 126.0
Fe1 C9 H9 126.0
C11 C10 C9 107.76(15)
C11 C10 Fe1 69.86(9)
C9 C10 Fe1 69.52(10)
C11 C10 H10 126.1
C9 C10 H10 126.1
Fe1 C10 H10 126.1
C12 C11 C10 108.04(15)
C12 C11 Fe1 69.72(9)
C10 C11 Fe1 69.40(10)
C12 C11 H11 126.0
C10 C11 H11 126.0
Fe1 C11 H11 126.5
C11 C12 C8 108.14(15)
C11 C12 Fe1 69.78(9)
C8 C12 Fe1 69.75(9)
C11 C12 H12 125.9
C8 C12 H12 125.9
Fe1 C12 H12 126.1

loop_
_geom_bond_atom_site_label_1
_geom_bond_atom_site_label_2
_geom_bond_distance
Cl1 C1 1.7893(19)
C1 C2 1.513(3)
C1 H1A 0.9900
C1 H1B 0.9900
C2 O2 1.395(3)
C2 C3 1.500(2)
C2 H2 1.0000
O2 H2A 0.83(4)
C3 C7 1.433(2)
C3 C4 1.435(3)
C3 Fe1 2.0375(16)
C4 C5 1.426(3)
C4 Fe1 2.0422(17)
C4 H4 0.9500
C5 C6 1.416(3)
C5 Fe1 2.0472(17)
C5 H5 0.9500
C6 C7 1.418(2)
C6 Fe1 2.0521(17)
C6 H6 0.9500
C7 Fe1 2.0475(16)
C7 H7 0.9500
Fe1 C9 2.0466(17)
Fe1 C10 2.0476(17)
Fe1 C12 2.0528(15)
Fe1 C8 2.0533(16)
Fe1 C11 2.0537(16)
C8 C9 1.423(3)
C8 C12 1.423(2)
C8 H8 0.9500
C9 C10 1.430(3)
C9 H9 0.9500
C10 C11 1.428(3)
C10 H10 0.9500
C11 C12 1.421(2)
C11 H11 0.9500
C12 H12 0.9500

loop_
_geom_hbond_atom_site_label_D
_geom_hbond_atom_site_label_H
_geom_hbond_atom_site_label_A
_geom_hbond_site_symmetry_A
_geom_hbond_distance_DH
_geom_hbond_distance_HA
_geom_hbond_distance_DA
_geom_hbond_angle_DHA
C4 H4 O2 3_666 0.95 2.55 3.472(3) 164
C7 H7 Cl1 3_556 0.95 2.89 3.6720(17) 141
C8 H8 Cl1 3_566 0.95 2.81 3.5153(17) 132
C12 H12 Cg2 2_546 0.95 2.88 3.6321(17) 137

loop_
_geom_torsion_atom_site_label_1
_geom_torsion_atom_site_label_2
_geom_torsion_atom_site_label_3
_geom_torsion_atom_site_label_4
_geom_torsion
Cl1 C1 C2 O2 -57.5(2)
Cl1 C1 C2 C3 178.25(14)
O2 C2 C3 C7 136.5(2)
C1 C2 C3 C7 -100.2(2)
O2 C2 C3 C4 -46.6(3)
C1 C2 C3 C4 76.7(2)
C7 C3 C4 C5 -0.36(18)
C2 C3 C4 C5 -177.66(16)
C3 C4 C5 C6 0.36(19)
C4 C5 C6 C7 -0.22(19)
C5 C6 C7 C3 -0.01(19)
C4 C3 C7 C6 0.23(18)
C2 C3 C7 C6 177.67(15)
C12 C8 C9 C10 -0.31(19)
C8 C9 C10 C11 0.06(19)
C9 C10 C11 C12 0.21(19)
C10 C11 C12 C8 -0.40(19)
C9 C8 C12 C11 0.44(18)
